data_4074662
loop_
_publ_author_name
'Nanjo, Masato'
'Matsudo, Kazuhiko'
'Kurihara, Mari'
'Nakamura, Sayaka'
'Sakaguchi, Yoshio'
'Hayashi, Hisaharu'
'Mochida, Kunio'

_publ_section_title
;
 Preparation, Structural Characterization, and Photochemical Reactions of
 Silyl- and Germylborates
;
_journal_issue 4
_journal_name_full Organometallics
_journal_page_first 832
_journal_paper_doi 10.1021/om050733y
_journal_volume 25
_journal_year 2006
_chemical_formula_sum 'C27 H33 B Ge Li O3'
_chemical_formula_weight 495.87
_chemical_name_systematic
; 
 ? 
;
_space_group_IT_number 2
_symmetry_space_group_name_Hall '-P 1'
_symmetry_space_group_name_H-M 'P -1'
_atom_sites_solution_hydrogens geom
_atom_sites_solution_primary direct
_atom_sites_solution_secondary difmap
_audit_creation_method SHELXL-97
_cell_angle_alpha 84.692(5)
_cell_angle_beta 84.914(4)
_cell_angle_gamma 86.971(5)
_cell_formula_units_Z 2
_cell_length_a 11.1920(9)
_cell_length_b 11.0830(6)
_cell_length_c 11.5370(10)
_cell_measurement_temperature 293(2)
_cell_volume 1417.87(18)
_computing_structure_refinement 'SHELXL-97 (Sheldrick, 1997)'
_computing_structure_solution 'SHELXS-97 (Sheldrick, 1990)'
_diffrn_ambient_temperature 293(2)
_diffrn_measured_fraction_theta_full 0.940
_diffrn_measured_fraction_theta_max 0.940
_diffrn_radiation_monochromator graphite
_diffrn_radiation_source 'fine-focus sealed tube'
_diffrn_radiation_type MoK\a
_diffrn_radiation_wavelength 0.71070
_diffrn_reflns_av_R_equivalents 0.0000
_diffrn_reflns_av_sigmaI/netI 0.0290
_diffrn_reflns_limit_h_max 12
_diffrn_reflns_limit_h_min 0
_diffrn_reflns_limit_k_max 11
_diffrn_reflns_limit_k_min -11
_diffrn_reflns_limit_l_max 12
_diffrn_reflns_limit_l_min -12
_diffrn_reflns_number 3899
_diffrn_reflns_theta_full 23.39
_diffrn_reflns_theta_max 23.39
_diffrn_reflns_theta_min 2.44
_exptl_absorpt_coefficient_mu 1.103
_exptl_crystal_density_diffrn 1.161
_exptl_crystal_density_method 'not measured'
_exptl_crystal_F_000 518
_refine_diff_density_max 0.510
_refine_diff_density_min -0.438
_refine_diff_density_rms 0.054
_refine_ls_extinction_coef 0.021(3)
_refine_ls_extinction_expression Fc^*^=kFc[1+0.001xFc^2^\l^3^/sin(2\q)]^-1/4^
_refine_ls_extinction_method SHELXL
_refine_ls_goodness_of_fit_ref 1.125
_refine_ls_hydrogen_treatment mixed
_refine_ls_matrix_type full
_refine_ls_number_parameters 311
_refine_ls_number_reflns 3899
_refine_ls_number_restraints 0
_refine_ls_restrained_S_all 1.125
_refine_ls_R_factor_all 0.0390
_refine_ls_R_factor_gt 0.0367
_refine_ls_shift/su_max 0.654
_refine_ls_shift/su_mean 0.054
_refine_ls_structure_factor_coef Fsqd
_refine_ls_weighting_details 'calc w=1/[\s^2^(Fo^2^)+(0.1000P)^2^+0.0000P] where P=(Fo^2^+2Fc^2^)/3'
_refine_ls_weighting_scheme calc
_refine_ls_wR_factor_gt 0.1207
_refine_ls_wR_factor_ref 0.1238
_reflns_number_gt 3684
_reflns_number_total 3899
_reflns_threshold_expression >2sigma(I)
_cod_data_source_file om050733ysi20050825_031416.cif
_cod_data_source_block shelxl
_cod_original_cell_volume 1417.88(18)
_cod_database_code 4074662

loop_
_symmetry_equiv_pos_as_xyz
'x, y, z'
'-x, -y, -z'

loop_
_atom_site_label
_atom_site_type_symbol
_atom_site_fract_x
_atom_site_fract_y
_atom_site_fract_z
_atom_site_U_iso_or_equiv
_atom_site_adp_type
_atom_site_occupancy
_atom_site_symmetry_multiplicity
_atom_site_calc_flag
_atom_site_refinement_flags
Ge1 Ge 0.33762(2) 0.33799(2) 0.80342(2) 0.03670(18) Uani 1 1 d .
O1 O 0.10737(18) -0.02563(17) 0.56248(17) 0.0469(5) Uani 1 1 d .
H1 H 0.1498 0.0235 0.6025 0.061(10) Uiso 1 1 d R
O2 O -0.12292(19) -0.18863(18) 0.64236(18) 0.0510(5) Uani 1 1 d .
H2 H -0.1865 -0.2146 0.6041 0.089(13) Uiso 1 1 d R
O3 O -0.1371(2) 0.0776(2) 0.7111(2) 0.0601(6) Uani 1 1 d .
H3 H -0.1060 0.1614 0.7180 0.16(2) Uiso 1 1 d R
C1 C 0.3030(3) 0.3196(3) 0.9756(3) 0.0563(8) Uani 1 1 d .
H1A H 0.2211 0.3460 0.9949 0.050 Uiso 1 1 d R
H1B H 0.3146 0.2358 1.0033 0.050 Uiso 1 1 d R
C2 C 0.3768(4) 0.3902(4) 1.0443(3) 0.0727(11) Uani 1 1 d .
H2A H 0.3538 0.3762 1.1264 0.050 Uiso 1 1 d R
H2B H 0.3660 0.4751 1.0203 0.050 Uiso 1 1 d R
H2C H 0.4595 0.3649 1.0288 0.050 Uiso 1 1 d R
C3 C 0.3143(3) 0.5142(3) 0.7628(3) 0.0581(8) Uani 1 1 d .
H3A H 0.3627 0.5572 0.8083 0.050 Uiso 1 1 d R
H3B H 0.3375 0.5327 0.6812 0.050 Uiso 1 1 d R
C4 C 0.1880(4) 0.5659(3) 0.7833(4) 0.0835(13) Uani 1 1 d .
H4A H 0.1834 0.6517 0.7616 0.050 Uiso 1 1 d R
H4B H 0.1621 0.5506 0.8647 0.050 Uiso 1 1 d R
H4C H 0.1369 0.5261 0.7376 0.050 Uiso 1 1 d R
C5 C 0.5151(3) 0.3152(3) 0.7815(3) 0.0616(9) Uani 1 1 d .
H5 H 0.5614 0.3119 0.8480 0.050 Uiso 1 1 d R
C6 C 0.5686(3) 0.3048(4) 0.6575(3) 0.0645(9) Uani 1 1 d .
H6A H 0.6543 0.2943 0.6562 0.050 Uiso 1 1 d R
H6B H 0.5479 0.3771 0.6097 0.050 Uiso 1 1 d R
H6C H 0.5369 0.2361 0.6278 0.050 Uiso 1 1 d R
C7 C 0.2961(2) 0.2252(2) 0.5837(2) 0.0328(5) Uani 1 1 d .
C8 C 0.3531(2) 0.1244(2) 0.5320(2) 0.0369(6) Uani 1 1 d .
H8 H 0.3473 0.0470 0.5764 0.050 Uiso 1 1 d R
C9 C 0.4139(2) 0.1329(3) 0.4222(2) 0.0466(7) Uani 1 1 d .
H9 H 0.4523 0.0615 0.3920 0.050 Uiso 1 1 d R
C10 C 0.4211(3) 0.2437(3) 0.3564(3) 0.0530(8) Uani 1 1 d .
H10 H 0.4647 0.2513 0.2808 0.050 Uiso 1 1 d R
C11 C 0.3636(3) 0.3449(3) 0.4014(2) 0.0483(7) Uani 1 1 d .
H11 H 0.3656 0.4215 0.3553 0.050 Uiso 1 1 d R
C12 C 0.3032(2) 0.3350(3) 0.5117(2) 0.0395(6) Uani 1 1 d .
H12 H 0.2640 0.4059 0.5424 0.050 Uiso 1 1 d R
C13 C 0.2504(2) 0.0860(2) 0.7887(2) 0.0367(6) Uani 1 1 d .
C14 C 0.1547(3) 0.0160(2) 0.8353(2) 0.0422(6) Uani 1 1 d .
H14 H 0.0749 0.0493 0.8255 0.050 Uiso 1 1 d R
C15 C 0.1719(3) -0.0987(3) 0.8953(3) 0.0538(8) Uani 1 1 d .
H15 H 0.1043 -0.1450 0.9259 0.050 Uiso 1 1 d R
C16 C 0.2850(3) -0.1464(3) 0.9120(3) 0.0543(8) Uani 1 1 d .
H16 H 0.2976 -0.2249 0.9529 0.050 Uiso 1 1 d R
C17 C 0.3835(3) -0.0785(3) 0.8683(3) 0.0542(8) Uani 1 1 d .
H17 H 0.4632 -0.1108 0.8802 0.050 Uiso 1 1 d R
C18 C 0.3651(3) 0.0330(3) 0.8077(3) 0.0464(7) Uani 1 1 d .
H18 H 0.4333 0.0787 0.7774 0.050 Uiso 1 1 d R
C19 C 0.0969(2) 0.2764(2) 0.7282(2) 0.0352(6) Uani 1 1 d .
C20 C 0.0329(2) 0.3239(2) 0.6328(3) 0.0424(6) Uani 1 1 d .
H20 H 0.0720 0.3175 0.5560 0.050 Uiso 1 1 d R
C21 C -0.0817(3) 0.3781(3) 0.6474(3) 0.0510(7) Uani 1 1 d .
H21 H -0.1212 0.4099 0.5797 0.050 Uiso 1 1 d R
C22 C -0.1385(3) 0.3876(3) 0.7563(3) 0.0529(8) Uani 1 1 d .
H22 H -0.2176 0.4251 0.7672 0.050 Uiso 1 1 d R
C23 C -0.0799(3) 0.3398(3) 0.8530(3) 0.0490(7) Uani 1 1 d .
H23 H -0.1186 0.3444 0.9302 0.050 Uiso 1 1 d R
C24 C 0.0332(2) 0.2863(2) 0.8386(2) 0.0419(6) Uani 1 1 d .
H24 H 0.0737 0.2539 0.9053 0.050 Uiso 1 1 d R
C25 C 0.1802(3) -0.1381(3) 0.5731(3) 0.0571(8) Uani 1 1 d .
H25A H 0.2463 -0.1363 0.5196 0.070(11) Uiso 1 1 d R
H25B H 0.1995 -0.1589 0.6543 0.056(9) Uiso 1 1 d R
H25C H 0.1305 -0.1964 0.5517 0.054(9) Uiso 1 1 d R
C26 C -0.1001(4) -0.2674(5) 0.7410(4) 0.0879(13) Uani 1 1 d .
H26A H -0.0772 -0.3324 0.7235 0.18(3) Uiso 1 1 d R
H26B H -0.0220 -0.2540 0.7648 0.17(2) Uiso 1 1 d R
H26C H -0.1775 -0.2697 0.7960 0.20(3) Uiso 1 1 d R
C27 C -0.2288(4) 0.0486(4) 0.7992(4) 0.0829(12) Uani 1 1 d .
H27A H -0.2751 0.1218 0.8171 0.14(2) Uiso 1 1 d R
H27B H -0.2779 -0.0236 0.7834 0.14(2) Uiso 1 1 d R
H27C H -0.1829 0.0217 0.8768 0.22(3) Uiso 1 1 d R
B1 B 0.2347(3) 0.2201(3) 0.7170(3) 0.0347(6) Uani 1 1 d .
Li1 Li -0.0700(5) -0.0299(5) 0.6040(5) 0.0532(12) Uani 1 1 d .

loop_
_atom_site_aniso_label
_atom_site_aniso_U_11
_atom_site_aniso_U_22
_atom_site_aniso_U_33
_atom_site_aniso_U_23
_atom_site_aniso_U_13
_atom_site_aniso_U_12
Ge1 0.0341(2) 0.0407(3) 0.0361(2) -0.00743(14) -0.00230(13) -0.00376(13)
O1 0.0445(11) 0.0499(12) 0.0483(11) -0.0065(9) -0.0091(9) -0.0075(9)
O2 0.0529(12) 0.0518(12) 0.0502(12) -0.0023(9) -0.0106(10) -0.0136(9)
O3 0.0620(14) 0.0549(14) 0.0659(15) -0.0192(10) -0.0033(11) -0.0048(10)
C1 0.062(2) 0.062(2) 0.0457(18) -0.0072(14) -0.0050(15) -0.0109(15)
C2 0.081(3) 0.095(3) 0.0457(19) -0.0105(18) -0.0109(18) -0.017(2)
C3 0.072(2) 0.0448(18) 0.059(2) -0.0084(14) -0.0046(16) -0.0158(15)
C4 0.087(3) 0.041(2) 0.127(4) -0.0166(19) -0.031(3) 0.0035(17)
C5 0.0422(18) 0.087(3) 0.060(2) -0.0250(17) -0.0078(15) -0.0106(16)
C6 0.0357(17) 0.087(3) 0.075(2) -0.0321(19) 0.0044(15) -0.0167(16)
C7 0.0246(12) 0.0369(14) 0.0383(14) -0.0059(10) -0.0064(10) -0.0041(9)
C8 0.0322(13) 0.0402(14) 0.0393(14) -0.0070(10) -0.0055(11) -0.0016(10)
C9 0.0371(15) 0.0595(18) 0.0441(16) -0.0149(13) -0.0033(12) 0.0079(12)
C10 0.0470(17) 0.075(2) 0.0351(15) -0.0036(14) 0.0039(13) 0.0036(14)
C11 0.0491(17) 0.0544(17) 0.0397(16) 0.0063(12) -0.0031(13) -0.0051(13)
C12 0.0386(14) 0.0411(15) 0.0390(15) -0.0048(11) -0.0045(11) -0.0004(11)
C13 0.0400(15) 0.0394(14) 0.0312(13) -0.0072(10) -0.0023(11) 0.0007(11)
C14 0.0500(16) 0.0405(15) 0.0369(14) -0.0019(11) -0.0076(12) -0.0055(12)
C15 0.071(2) 0.0462(17) 0.0439(17) 0.0012(13) -0.0029(15) -0.0165(15)
C16 0.078(2) 0.0395(16) 0.0440(17) 0.0016(12) -0.0059(15) 0.0041(14)
C17 0.0604(19) 0.0515(17) 0.0491(17) -0.0059(13) -0.0042(14) 0.0148(14)
C18 0.0432(16) 0.0455(17) 0.0478(17) 0.0005(12) 0.0020(13) 0.0048(12)
C19 0.0313(13) 0.0333(13) 0.0409(14) -0.0030(10) -0.0012(11) -0.0053(10)
C20 0.0371(15) 0.0437(16) 0.0473(16) -0.0074(12) -0.0047(12) -0.0012(11)
C21 0.0386(16) 0.0500(17) 0.066(2) -0.0060(14) -0.0149(14) 0.0027(12)
C22 0.0314(15) 0.0503(17) 0.077(2) -0.0132(14) -0.0018(14) 0.0022(12)
C23 0.0395(16) 0.0515(18) 0.0558(18) -0.0118(13) 0.0080(13) -0.0081(12)
C24 0.0352(15) 0.0451(16) 0.0450(15) -0.0074(12) 0.0026(12) -0.0021(11)
C25 0.057(2) 0.0531(19) 0.061(2) -0.0053(14) -0.0066(16) 0.0002(14)
C26 0.081(3) 0.083(3) 0.098(3) 0.033(2) -0.028(3) -0.020(2)
C27 0.084(3) 0.089(3) 0.075(3) -0.031(2) 0.017(2) 0.007(2)
B1 0.0314(15) 0.0352(16) 0.0378(16) -0.0056(12) -0.0018(12) -0.0021(11)
Li1 0.058(3) 0.054(3) 0.047(3) -0.004(2) 0.000(2) -0.006(2)

loop_
_atom_type_symbol
_atom_type_description
_atom_type_scat_dispersion_real
_atom_type_scat_dispersion_imag
_atom_type_scat_source
C C 0.0033 0.0016 'International Tables Vol C Tables 4.2.6.8 and 6.1.1.4'
H H 0.0000 0.0000 'International Tables Vol C Tables 4.2.6.8 and 6.1.1.4'
B B 0.0013 0.0007 'International Tables Vol C Tables 4.2.6.8 and 6.1.1.4'
Li Li -0.0003 0.0001 'International Tables Vol C Tables 4.2.6.8 and 6.1.1.4'
Ge Ge 0.1547 1.8001 'International Tables Vol C Tables 4.2.6.8 and 6.1.1.4'
O O 0.0106 0.0060 'International Tables Vol C Tables 4.2.6.8 and 6.1.1.4'

loop_
_geom_angle_atom_site_label_1
_geom_angle_atom_site_label_2
_geom_angle_atom_site_label_3
_geom_angle
_geom_angle_site_symmetry_1
_geom_angle_site_symmetry_3
C3 Ge1 C1 103.70(14) . .
C3 Ge1 C5 101.71(15) . .
C1 Ge1 C5 103.51(15) . .
C3 Ge1 B1 117.10(13) . .
C1 Ge1 B1 112.32(12) . .
C5 Ge1 B1 116.73(12) . .
C25 O1 Li1 119.1(2) . .
C25 O1 Li1 114.0(2) . 2_556
Li1 O1 Li1 87.6(2) . 2_556
C25 O1 H1 100.8 . .
Li1 O1 H1 117.3 . .
Li1 O1 H1 119.2 2_556 .
C26 O2 Li1 127.8(3) . .
C26 O2 H2 111.3 . .
Li1 O2 H2 119.1 . .
C27 O3 Li1 124.2(3) . .
C27 O3 H3 111.3 . .
Li1 O3 H3 124.2 . .
C2 C1 Ge1 116.4(2) . .
C2 C1 H1A 105.7 . .
Ge1 C1 H1A 109.0 . .
C2 C1 H1B 106.8 . .
Ge1 C1 H1B 109.2 . .
H1A C1 H1B 109.4 . .
C1 C2 H2A 110.8 . .
C1 C2 H2B 109.3 . .
H2A C2 H2B 109.4 . .
C1 C2 H2C 108.3 . .
H2A C2 H2C 109.6 . .
H2B C2 H2C 109.5 . .
C4 C3 Ge1 115.8(2) . .
C4 C3 H3A 106.3 . .
Ge1 C3 H3A 109.5 . .
C4 C3 H3B 106.1 . .
Ge1 C3 H3B 109.4 . .
H3A C3 H3B 109.5 . .
C3 C4 H4A 111.3 . .
C3 C4 H4B 108.6 . .
H4A C4 H4B 109.4 . .
C3 C4 H4C 108.7 . .
H4A C4 H4C 109.4 . .
H4B C4 H4C 109.4 . .
C6 C5 Ge1 116.3(2) . .
C6 C5 H5 124.2 . .
Ge1 C5 H5 119.5 . .
C5 C6 H6A 109.8 . .
C5 C6 H6B 109.5 . .
H6A C6 H6B 109.5 . .
C5 C6 H6C 109.1 . .
H6A C6 H6C 109.5 . .
H6B C6 H6C 109.5 . .
C8 C7 C12 114.0(2) . .
C8 C7 B1 124.2(2) . .
C12 C7 B1 121.8(2) . .
C9 C8 C7 123.1(2) . .
C9 C8 H8 120.0 . .
C7 C8 H8 116.9 . .
C10 C9 C8 120.5(3) . .
C10 C9 H9 120.0 . .
C8 C9 H9 119.5 . .
C9 C10 C11 118.8(3) . .
C9 C10 H10 121.4 . .
C11 C10 H10 119.8 . .
C12 C11 C10 120.1(3) . .
C12 C11 H11 120.5 . .
C10 C11 H11 119.4 . .
C11 C12 C7 123.5(3) . .
C11 C12 H12 119.5 . .
C7 C12 H12 117.0 . .
C14 C13 C18 114.8(2) . .
C14 C13 B1 124.1(2) . .
C18 C13 B1 121.1(2) . .
C13 C14 C15 122.3(3) . .
C13 C14 H14 117.6 . .
C15 C14 H14 120.1 . .
C16 C15 C14 120.8(3) . .
C16 C15 H15 118.8 . .
C14 C15 H15 120.4 . .
C15 C16 C17 118.8(3) . .
C15 C16 H16 121.3 . .
C17 C16 H16 119.9 . .
C18 C17 C16 119.7(3) . .
C18 C17 H17 120.9 . .
C16 C17 H17 119.4 . .
C17 C18 C13 123.6(3) . .
C17 C18 H18 119.1 . .
C13 C18 H18 117.3 . .
C20 C19 C24 114.1(2) . .
C20 C19 B1 124.6(2) . .
C24 C19 B1 121.2(2) . .
C21 C20 C19 122.4(3) . .
C21 C20 H20 120.5 . .
C19 C20 H20 117.1 . .
C22 C21 C20 121.1(3) . .
C22 C21 H21 119.6 . .
C20 C21 H21 119.3 . .
C21 C22 C23 118.5(3) . .
C21 C22 H22 121.7 . .
C23 C22 H22 119.8 . .
C22 C23 C24 120.3(3) . .
C22 C23 H23 119.9 . .
C24 C23 H23 119.7 . .
C23 C24 C19 123.4(3) . .
C23 C24 H24 120.3 . .
C19 C24 H24 116.3 . .
O1 C25 H25A 111.5 . .
O1 C25 H25B 111.0 . .
H25A C25 H25B 113.9 . .
O1 C25 H25C 103.9 . .
H25A C25 H25C 106.6 . .
H25B C25 H25C 109.3 . .
O2 C26 H26A 111.4 . .
O2 C26 H26B 109.7 . .
H26A C26 H26B 90.0 . .
O2 C26 H26C 107.6 . .
H26A C26 H26C 112.5 . .
H26B C26 H26C 124.4 . .
O3 C27 H27A 109.3 . .
O3 C27 H27B 113.8 . .
H27A C27 H27B 115.8 . .
O3 C27 H27C 105.1 . .
H27A C27 H27C 104.6 . .
H27B C27 H27C 107.3 . .
C19 B1 C7 114.0(2) . .
C19 B1 C13 112.9(2) . .
C7 B1 C13 113.1(2) . .
C19 B1 Ge1 105.69(17) . .
C7 B1 Ge1 104.85(16) . .
C13 B1 Ge1 105.26(17) . .
O3 Li1 O2 111.9(3) . .
O3 Li1 O1 116.9(3) . .
O2 Li1 O1 112.9(3) . .
O3 Li1 O1 112.1(3) . 2_556
O2 Li1 O1 108.9(3) . 2_556
O1 Li1 O1 92.4(2) . 2_556
O3 Li1 Li1 126.7(3) . 2_556
O2 Li1 Li1 121.0(3) . 2_556
O1 Li1 Li1 46.68(17) . 2_556
O1 Li1 Li1 45.75(17) 2_556 2_556

loop_
_geom_bond_atom_site_label_1
_geom_bond_atom_site_label_2
_geom_bond_distance
_geom_bond_site_symmetry_2
Ge1 C3 1.975(3) .
Ge1 C1 1.984(3) .
Ge1 C5 1.986(3) .
Ge1 B1 2.152(3) .
O1 C25 1.454(4) .
O1 Li1 2.003(6) .
O1 Li1 2.034(6) 2_556
O1 H1 0.9203 .
O2 C26 1.402(4) .
O2 Li1 1.887(6) .
O2 H2 0.9413 .
O3 C27 1.407(5) .
O3 Li1 1.877(6) .
O3 H3 1.0212 .
C1 C2 1.490(5) .
C1 H1A 0.9607 .
C1 H1B 0.9598 .
C2 H2A 0.9598 .
C2 H2B 0.9604 .
C2 H2C 0.9591 .
C3 C4 1.504(5) .
C3 H3A 0.9592 .
C3 H3B 0.9604 .
C4 H4A 0.9605 .
C4 H4B 0.9603 .
C4 H4C 0.9606 .
C5 C6 1.512(5) .
C5 H5 0.9601 .
C6 H6A 0.9590 .
C6 H6B 0.9598 .
C6 H6C 0.9599 .
C7 C8 1.412(4) .
C7 C12 1.411(4) .
C7 B1 1.624(4) .
C8 C9 1.382(4) .
C8 H8 0.9598 .
C9 C10 1.384(4) .
C9 H9 0.9596 .
C10 C11 1.383(4) .
C10 H10 0.9598 .
C11 C12 1.385(4) .
C11 H11 0.9594 .
C12 H12 0.9607 .
C13 C14 1.395(4) .
C13 C18 1.409(4) .
C13 B1 1.642(4) .
C14 C15 1.403(4) .
C14 H14 0.9602 .
C15 C16 1.368(5) .
C15 H15 0.9594 .
C16 C17 1.398(5) .
C16 H16 0.9604 .
C17 C18 1.377(4) .
C17 H17 0.9600 .
C18 H18 0.9603 .
C19 C20 1.412(4) .
C19 C24 1.414(4) .
C19 B1 1.632(4) .
C20 C21 1.390(4) .
C20 H20 0.9598 .
C21 C22 1.368(5) .
C21 H21 0.9610 .
C22 C23 1.392(4) .
C22 H22 0.9609 .
C23 C24 1.372(4) .
C23 H23 0.9598 .
C24 H24 0.9592 .
C25 H25A 0.9203 .
C25 H25B 0.9839 .
C25 H25C 0.9379 .
C26 H26A 0.7897 .
C26 H26B 0.9619 .
C26 H26C 1.0274 .
C27 H27A 0.9680 .
C27 H27B 1.0328 .
C27 H27C 1.0818 .
Li1 O1 2.034(6) 2_556
Li1 Li1 2.793(11) 2_556
